data_1548216
loop_
_publ_author_name
'Hao-Long Zhou'
'Yue-Biao Zhang'
'Jie-Peng Zhang'
'Xiao-Ming Chen'

_publ_section_title
;
 Supramolecular-jack-like guest in ultramicroporous crystal for
 exceptional thermal expansion behaviour
;
_journal_name_full 'Nature Communications'
_journal_page_first 6917
_journal_paper_doi 10.1038/ncomms7917
_journal_volume 6
_journal_year 2015
_chemical_formula_sum 'C24 H16 Cd N2 O4'
_chemical_formula_weight 508.79
_space_group_IT_number 14
_symmetry_cell_setting monoclinic
_symmetry_space_group_name_Hall '-P 2ybc'
_symmetry_space_group_name_H-M 'P 1 21/c 1'
_atom_sites_solution_hydrogens geom
_atom_sites_solution_primary direct
_atom_sites_solution_secondary difmap
_cell_angle_alpha 90.00
_cell_angle_beta 100.948(3)
_cell_angle_gamma 90.00
_cell_formula_units_Z 4
_cell_length_a 10.3397(3)
_cell_length_b 15.6399(5)
_cell_length_c 14.9889(4)
_cell_measurement_reflns_used 4003
_cell_measurement_temperature 112(2)
_cell_measurement_theta_max 73.7600
_cell_measurement_theta_min 5.1720
_cell_volume 2379.77(12)
_computing_cell_refinement
;
CrysAlisPro, Agilent Technologies,
Version 1.171.36.32 (release 02-08-2013 CrysAlis171 .NET)
(compiled Aug  2 2013,16:46:58)
;
_computing_data_collection
;
CrysAlisPro, Agilent Technologies,
Version 1.171.36.32 (release 02-08-2013 CrysAlis171 .NET)
(compiled Aug  2 2013,16:46:58)
;
_computing_data_reduction
;
CrysAlisPro, Agilent Technologies,
Version 1.171.36.32 (release 02-08-2013 CrysAlis171 .NET)
(compiled Aug  2 2013,16:46:58)
;
_computing_molecular_graphics 'SHELXTL v6.12 (Bruker AXS, 2001)'
_computing_publication_material 'Diamond v3.2 (Crystal Impact GbR, 2012)'
_computing_structure_refinement 'SHELXL-97 (Sheldrick, 1997)'
_computing_structure_solution 'SHELXS-97 (Sheldrick, 1990)'
_diffrn_ambient_temperature 112(2)
_diffrn_measured_fraction_theta_full 0.982
_diffrn_measured_fraction_theta_max 0.982
_diffrn_measurement_device_type 'SuperNova, Dual, Cu at zero, Atlas'
_diffrn_measurement_method '/w scans'
_diffrn_radiation_monochromator graphite
_diffrn_radiation_source 'SuperNova (Cu) X-ray Source'
_diffrn_radiation_type CuK\a
_diffrn_radiation_wavelength 1.54184
_diffrn_reflns_av_R_equivalents 0.0279
_diffrn_reflns_av_unetI/netI 0.0346
_diffrn_reflns_limit_h_max 7
_diffrn_reflns_limit_h_min -12
_diffrn_reflns_limit_k_max 18
_diffrn_reflns_limit_k_min -18
_diffrn_reflns_limit_l_max 18
_diffrn_reflns_limit_l_min -17
_diffrn_reflns_number 7898
_diffrn_reflns_theta_full 68.99
_diffrn_reflns_theta_max 68.99
_diffrn_reflns_theta_min 4.36
_exptl_absorpt_coefficient_mu 7.602
_exptl_absorpt_correction_T_max 0.5169
_exptl_absorpt_correction_T_min 0.3415
_exptl_absorpt_correction_type multi-scan
_exptl_absorpt_process_details
;
CrysAlisPro, Agilent Technologies,
Version 1.171.36.32 (release 02-08-2013 CrysAlis171 .NET)
(compiled Aug  2 2013,16:46:58)
Empirical absorption correction using spherical harmonics,
 implemented in SCALE3 ABSPACK scaling algorithm.
;
_exptl_crystal_colour colourless
_exptl_crystal_density_diffrn 1.420
_exptl_crystal_density_method 'not measured'
_exptl_crystal_description block
_exptl_crystal_F_000 1016
_exptl_crystal_size_max 0.18
_exptl_crystal_size_mid 0.10
_exptl_crystal_size_min 0.10
_refine_diff_density_max 2.051
_refine_diff_density_min -1.097
_refine_diff_density_rms 0.138
_refine_ls_extinction_method none
_refine_ls_goodness_of_fit_ref 1.039
_refine_ls_hydrogen_treatment constr
_refine_ls_matrix_type full
_refine_ls_number_parameters 277
_refine_ls_number_reflns 4343
_refine_ls_number_restraints 0
_refine_ls_restrained_S_all 1.039
_refine_ls_R_factor_all 0.0544
_refine_ls_R_factor_gt 0.0483
_refine_ls_shift/su_max 0.002
_refine_ls_shift/su_mean 0.000
_refine_ls_structure_factor_coef Fsqd
_refine_ls_weighting_details 'calc w=1/[\s^2^(Fo^2^)+(0.1015P)^2^+2.5907P] where P=(Fo^2^+2Fc^2^)/3'
_refine_ls_weighting_scheme calc
_refine_ls_wR_factor_gt 0.1321
_refine_ls_wR_factor_ref 0.1427
_reflns_number_gt 3790
_reflns_number_total 4343
_reflns_threshold_expression >2sigma(I)
_cod_data_source_file 1.cif
_cod_data_source_block 1
_cod_depositor_comments
;
The following automatic conversions were performed:

'_symmetry_cell_setting' value 'Monoclinic' changed to 'monoclinic'
according to the built-in table from CIF Core dictionary named
'cif_core.dic' version 2.4.1 from 2010-06-29.

Automatic conversion script
Id: cif_fix_values 5376 2017-05-30 11:51:03Z andrius 
;
_cod_original_cell_volume 2379.76(11)
_cod_original_sg_symbol_H-M P2(1)/c
_cod_database_code 1548216

loop_
_symmetry_equiv_pos_as_xyz
'x, y, z'
'-x, y+1/2, -z+1/2'
'-x, -y, -z'
'x, -y-1/2, z-1/2'

loop_
_atom_site_label
_atom_site_type_symbol
_atom_site_fract_x
_atom_site_fract_y
_atom_site_fract_z
_atom_site_U_iso_or_equiv
_atom_site_adp_type
_atom_site_occupancy
_atom_site_symmetry_multiplicity
_atom_site_calc_flag
_atom_site_refinement_flags
_atom_site_disorder_assembly
_atom_site_disorder_group
Cd1 Cd 0.87110(3) 0.577257(18) 0.531517(17) 0.02559(15) Uani 1 1 d . . .
O1 O 0.7437(3) 0.5519(2) 0.3892(2) 0.0330(7) Uani 1 1 d . . .
O3 O 0.7004(3) 0.6716(2) 0.5440(2) 0.0338(7) Uani 1 1 d . . .
O4 O 0.8328(3) 0.6378(2) 0.6738(2) 0.0340(7) Uani 1 1 d . . .
O2 O 0.9310(3) 0.4812(2) 0.39718(19) 0.0319(7) Uani 1 1 d . . .
N1 N 1.0056(4) 0.1811(3) 0.0202(3) 0.0313(8) Uani 1 1 d . . .
N2 N 0.2290(4) 0.9623(3) 0.9131(2) 0.0309(8) Uani 1 1 d . . .
C1 C 0.8162(4) 0.5015(3) 0.3564(3) 0.0274(8) Uani 1 1 d . . .
C2 C 0.7646(4) 0.4645(3) 0.2638(3) 0.0335(9) Uani 1 1 d . . .
C3 C 0.8368(4) 0.4046(3) 0.2252(3) 0.0309(9) Uani 1 1 d . . .
H3 H 0.9200 0.3864 0.2580 0.037 Uiso 1 1 calc R . .
C4 C 0.7892(5) 0.3707(3) 0.1393(3) 0.0374(10) Uani 1 1 d . . .
C5 C 0.6663(6) 0.3996(5) 0.0923(4) 0.065(2) Uani 1 1 d . . .
H5 H 0.6328 0.3784 0.0330 0.078 Uiso 1 1 calc R . .
C6 C 0.5936(4) 0.4581(3) 0.1307(3) 0.075(2) Uani 1 1 d . . .
H6 H 0.5101 0.4760 0.0981 0.090 Uiso 1 1 calc R . .
C7 C 0.6416(4) 0.4914(3) 0.2173(3) 0.0555(16) Uani 1 1 d R . .
H7 H 0.5923 0.5307 0.2433 0.067 Uiso 1 1 d R . .
C8 C 1.0598(5) 0.2230(4) 0.0960(4) 0.0489(14) Uani 1 1 d . . .
H8 H 1.1478 0.2095 0.1238 0.059 Uiso 1 1 calc R . .
C9 C 0.9941(5) 0.2847(4) 0.1356(4) 0.0493(14) Uani 1 1 d . . .
H9 H 1.0377 0.3133 0.1888 0.059 Uiso 1 1 calc R . .
C10 C 0.8647(4) 0.3054(3) 0.0984(3) 0.0339(10) Uani 1 1 d . . .
C11 C 0.8102(5) 0.2623(3) 0.0189(3) 0.0366(10) Uani 1 1 d . . .
H11 H 0.7220 0.2741 -0.0099 0.044 Uiso 1 1 calc R . .
C12 C 0.8822(5) 0.2031(3) -0.0182(3) 0.0382(10) Uani 1 1 d . . .
H12 H 0.8429 0.1764 -0.0737 0.046 Uiso 1 1 calc R . .
C13 C 0.7298(4) 0.6728(3) 0.6296(3) 0.0292(9) Uani 1 1 d . . .
C14 C 0.6371(4) 0.7172(3) 0.6804(3) 0.0331(10) Uani 1 1 d . . .
C15 C 0.5379(5) 0.7702(4) 0.6342(3) 0.0405(11) Uani 1 1 d . . .
H15 H 0.5283 0.7775 0.5703 0.049 Uiso 1 1 calc R . .
C16 C 0.4538(5) 0.8119(3) 0.6806(3) 0.0385(11) Uani 1 1 d . . .
H16 H 0.3854 0.8466 0.6478 0.046 Uiso 1 1 calc R . .
C17 C 0.4667(4) 0.8044(3) 0.7748(3) 0.0338(10) Uani 1 1 d . . .
C18 C 0.5641(5) 0.7496(4) 0.8203(3) 0.0403(11) Uani 1 1 d . . .
H18 H 0.5732 0.7421 0.8841 0.048 Uiso 1 1 calc R . .
C19 C 0.6475(5) 0.7062(4) 0.7740(3) 0.0393(11) Uani 1 1 d . . .
H19 H 0.7123 0.6686 0.8060 0.047 Uiso 1 1 calc R . .
C20 C 0.1808(5) 0.9293(3) 0.8304(3) 0.0370(11) Uani 1 1 d . . .
H20 H 0.0931 0.9433 0.8022 0.044 Uiso 1 1 calc R . .
C21 C 0.2518(5) 0.8767(3) 0.7853(3) 0.0377(11) Uani 1 1 d . . .
H21 H 0.2127 0.8546 0.7274 0.045 Uiso 1 1 calc R . .
C22 C 0.3820(4) 0.8549(3) 0.8236(3) 0.0334(9) Uani 1 1 d . . .
C23 C 0.4301(4) 0.8874(3) 0.9112(3) 0.0334(10) Uani 1 1 d . . .
H23 H 0.5172 0.8742 0.9414 0.040 Uiso 1 1 calc R . .
C24 C 0.3521(4) 0.9378(3) 0.9527(3) 0.0315(9) Uani 1 1 d . . .
H24 H 0.3858 0.9568 1.0128 0.038 Uiso 1 1 calc R . .

loop_
_atom_site_aniso_label
_atom_site_aniso_U_11
_atom_site_aniso_U_22
_atom_site_aniso_U_33
_atom_site_aniso_U_23
_atom_site_aniso_U_13
_atom_site_aniso_U_12
Cd1 0.0203(2) 0.0395(2) 0.0166(2) -0.00013(10) 0.00253(13) -0.00008(10)
O1 0.0282(15) 0.0509(18) 0.0189(14) -0.0034(13) 0.0020(12) 0.0018(14)
O3 0.0274(15) 0.0533(19) 0.0194(14) -0.0064(13) 0.0010(12) 0.0056(13)
O4 0.0242(14) 0.0521(18) 0.0240(15) -0.0057(13) 0.0000(12) 0.0091(13)
O2 0.0225(14) 0.0503(18) 0.0199(14) -0.0006(13) -0.0034(11) -0.0010(13)
N1 0.0254(17) 0.043(2) 0.0257(18) -0.0043(15) 0.0044(14) -0.0005(15)
N2 0.0259(18) 0.047(2) 0.0192(17) -0.0023(15) 0.0016(14) -0.0008(15)
C1 0.0251(19) 0.038(2) 0.0193(19) 0.0008(16) 0.0055(16) -0.0007(16)
C2 0.029(2) 0.047(3) 0.023(2) -0.0018(18) 0.0010(17) 0.0043(18)
C3 0.022(2) 0.050(2) 0.019(2) -0.0013(18) -0.0009(16) 0.0015(18)
C4 0.029(2) 0.055(3) 0.025(2) -0.007(2) -0.0045(17) 0.004(2)
C5 0.047(3) 0.096(5) 0.042(3) -0.038(3) -0.017(3) 0.026(3)
C6 0.046(3) 0.117(6) 0.048(4) -0.039(4) -0.026(3) 0.040(4)
C7 0.041(3) 0.082(4) 0.036(3) -0.024(3) -0.009(2) 0.024(3)
C8 0.026(2) 0.069(4) 0.045(3) -0.020(3) -0.009(2) 0.014(2)
C9 0.038(3) 0.069(4) 0.036(3) -0.024(2) -0.005(2) 0.008(2)
C10 0.029(2) 0.049(3) 0.021(2) -0.0056(18) -0.0015(17) 0.0032(19)
C11 0.031(2) 0.052(3) 0.023(2) -0.0054(19) -0.0040(18) 0.001(2)
C12 0.038(2) 0.055(3) 0.0173(19) 0.0014(19) -0.0036(18) 0.003(2)
C13 0.0212(19) 0.044(2) 0.0203(19) -0.0071(17) -0.0012(16) 0.0009(17)
C14 0.025(2) 0.049(3) 0.022(2) -0.0083(18) -0.0026(17) 0.0027(18)
C15 0.036(2) 0.062(3) 0.020(2) -0.004(2) -0.0040(19) 0.013(2)
C16 0.029(2) 0.061(3) 0.022(2) -0.005(2) -0.0046(17) 0.011(2)
C17 0.026(2) 0.049(3) 0.024(2) -0.0073(19) -0.0033(17) 0.0045(18)
C18 0.034(2) 0.064(3) 0.022(2) -0.001(2) 0.0021(18) 0.008(2)
C19 0.033(2) 0.059(3) 0.024(2) 0.000(2) 0.0015(18) 0.011(2)
C20 0.024(2) 0.059(3) 0.026(2) -0.0063(19) -0.0009(18) 0.0091(19)
C21 0.028(2) 0.060(3) 0.023(2) -0.009(2) -0.0004(17) 0.007(2)
C22 0.028(2) 0.049(3) 0.023(2) -0.0036(18) 0.0030(17) 0.0040(19)
C23 0.020(2) 0.060(3) 0.019(2) -0.005(2) 0.0015(16) -0.0048(19)
C24 0.025(2) 0.052(2) 0.0172(19) -0.0010(18) 0.0033(17) -0.0022(18)

loop_
_atom_type_symbol
_atom_type_description
_atom_type_scat_dispersion_real
_atom_type_scat_dispersion_imag
_atom_type_scat_source
Cd Cd 0.1185 4.6533 'International Tables Vol C Tables 4.2.6.8 and 6.1.1.4'
C C 0.0181 0.0091 'International Tables Vol C Tables 4.2.6.8 and 6.1.1.4'
H H 0.0000 0.0000 'International Tables Vol C Tables 4.2.6.8 and 6.1.1.4'
N N 0.0311 0.0180 'International Tables Vol C Tables 4.2.6.8 and 6.1.1.4'
O O 0.0492 0.0322 'International Tables Vol C Tables 4.2.6.8 and 6.1.1.4'

loop_
_geom_angle_atom_site_label_1
_geom_angle_atom_site_label_2
_geom_angle_atom_site_label_3
_geom_angle
_geom_angle_site_symmetry_1
_geom_angle_site_symmetry_3
N1 Cd1 N2 172.69(13) 2_755 2_646
N1 Cd1 O2 86.31(12) 2_755 3_766
N2 Cd1 O2 86.77(12) 2_646 3_766
N1 Cd1 O1 93.76(13) 2_755 .
N2 Cd1 O1 89.00(12) 2_646 .
O2 Cd1 O1 131.06(11) 3_766 .
N1 Cd1 O3 93.27(13) 2_755 .
N2 Cd1 O3 93.79(13) 2_646 .
O2 Cd1 O3 146.05(11) 3_766 .
O1 Cd1 O3 82.87(11) . .
N1 Cd1 O4 102.38(13) 2_755 .
N2 Cd1 O4 80.16(13) 2_646 .
O2 Cd1 O4 91.48(10) 3_766 .
O1 Cd1 O4 135.58(10) . .
O3 Cd1 O4 55.41(10) . .
N1 Cd1 C13 100.64(14) 2_755 .
N2 Cd1 C13 84.82(13) 2_646 .
O2 Cd1 C13 119.25(12) 3_766 .
O1 Cd1 C13 108.84(12) . .
O3 Cd1 C13 27.69(12) . .
O4 Cd1 C13 27.84(12) . .
C1 O1 Cd1 101.0(3) . .
C13 O3 Cd1 92.9(3) . .
C13 O4 Cd1 88.3(2) . .
C1 O2 Cd1 171.2(3) . 3_766
C8 N1 C12 116.7(4) . .
C8 N1 Cd1 117.7(3) . 2_745
C12 N1 Cd1 125.6(3) . 2_745
C20 N2 C24 116.6(4) . .
C20 N2 Cd1 121.1(3) . 2_656
C24 N2 Cd1 120.8(3) . 2_656
O1 C1 O2 123.1(4) . .
O1 C1 C2 118.0(4) . .
O2 C1 C2 118.9(4) . .
C3 C2 C7 120.4(4) . .
C3 C2 C1 121.2(4) . .
C7 C2 C1 118.4(4) . .
C2 C3 C4 121.2(4) . .
C3 C4 C5 117.9(5) . .
C3 C4 C10 121.4(4) . .
C5 C4 C10 120.6(4) . .
C6 C5 C4 121.1(5) . .
C5 C6 C7 120.7(3) . .
C2 C7 C6 118.7(3) . .
N1 C8 C9 123.2(4) . .
C8 C9 C10 120.5(5) . .
C9 C10 C11 115.8(4) . .
C9 C10 C4 122.4(4) . .
C11 C10 C4 121.8(4) . .
C12 C11 C10 120.8(4) . .
N1 C12 C11 123.0(4) . .
O3 C13 O4 122.8(4) . .
O3 C13 C14 117.9(4) . .
O4 C13 C14 119.3(4) . .
O3 C13 Cd1 59.4(2) . .
O4 C13 Cd1 63.8(2) . .
C14 C13 Cd1 172.3(3) . .
C15 C14 C19 118.8(4) . .
C15 C14 C13 120.1(4) . .
C19 C14 C13 121.1(4) . .
C16 C15 C14 120.3(4) . .
C15 C16 C17 121.5(4) . .
C18 C17 C16 117.7(4) . .
C18 C17 C22 121.9(4) . .
C16 C17 C22 120.4(4) . .
C19 C18 C17 121.1(4) . .
C18 C19 C14 120.5(4) . .
N2 C20 C21 123.1(4) . .
C20 C21 C22 120.6(4) . .
C21 C22 C23 115.9(4) . .
C21 C22 C17 122.8(4) . .
C23 C22 C17 121.3(4) . .
C24 C23 C22 120.0(4) . .
N2 C24 C23 123.6(4) . .

loop_
_geom_bond_atom_site_label_1
_geom_bond_atom_site_label_2
_geom_bond_distance
_geom_bond_site_symmetry_2
Cd1 N1 2.288(4) 2_755
Cd1 N2 2.307(4) 2_646
Cd1 O2 2.309(3) 3_766
Cd1 O1 2.319(3) .
Cd1 O3 2.335(3) .
Cd1 O4 2.433(3) .
Cd1 C13 2.710(4) .
O1 C1 1.251(5) .
O3 C13 1.261(5) .
O4 C13 1.266(5) .
O2 C1 1.268(5) .
O2 Cd1 2.309(3) 3_766
N1 C8 1.339(6) .
N1 C12 1.341(6) .
N1 Cd1 2.288(4) 2_745
N2 C20 1.348(6) .
N2 C24 1.353(6) .
N2 Cd1 2.307(4) 2_656
C1 C2 1.505(6) .
C2 C3 1.392(7) .
C2 C7 1.394(6) .
C3 C4 1.393(6) .
C4 C5 1.405(7) .
C4 C10 1.487(7) .
C5 C6 1.378(7) .
C6 C7 1.3994 .
C8 C9 1.378(7) .
C9 C10 1.386(7) .
C10 C11 1.390(6) .
C11 C12 1.372(7) .
C13 C14 1.503(6) .
C14 C15 1.396(7) .
C14 C19 1.396(7) .
C15 C16 1.377(7) .
C16 C17 1.398(6) .
C17 C18 1.397(7) .
C17 C22 1.472(6) .
C18 C19 1.384(7) .
C20 C21 1.365(7) .
C21 C22 1.401(6) .
C22 C23 1.408(6) .
C23 C24 1.360(7) .
